data_4335218
loop_
_publ_author_name
'Wah-Leung Tong'
'Shek-Man Yiu'
'Michael C. W. Chan'

_publ_section_title
;
 Crowded Bis-(M-salphen) [M = Pt(II), Zn(II)] Coordination Architectures:
 Luminescent Properties and Ion-Selective Responses
;
_journal_name_full 'Inorganic Chemistry'
_journal_page_first 7114
_journal_page_last 7124
_journal_paper_doi 10.1021/ic400692x
_journal_volume 52
_journal_year 2013
_chemical_formula_moiety '2(C34 H34 N2 O2 Zn), 2(C H2 Cl2)'
_chemical_formula_sum 'C70 H72 Cl4 N4 O4 Zn2'
_chemical_formula_weight 1305.86
_chemical_name_systematic
;
 ? 
;
_space_group_crystal_system monoclinic
_space_group_IT_number 14
_space_group_name_Hall '-P 2ybc'
_space_group_name_H-M_alt 'P 1 21/c 1'
_symmetry_space_group_name_Hall '-P 2ybc'
_symmetry_space_group_name_H-M 'P 1 21/c 1'
_atom_sites_solution_hydrogens geom
_atom_sites_solution_primary direct
_atom_sites_solution_secondary difmap
_audit_creation_date 2011-03-23
_audit_creation_method
;
  Olex2 1.1
  (compiled 2011.02.15 svn.r1672, GUI svn.r3494)
;
_cell_angle_alpha 90.00
_cell_angle_beta 114.578(6)
_cell_angle_gamma 90.00
_cell_formula_units_Z 2
_cell_length_a 12.1686(7)
_cell_length_b 24.5323(9)
_cell_length_c 11.6177(6)
_cell_measurement_reflns_used 9577
_cell_measurement_temperature 133(2)
_cell_measurement_theta_max 71.5592
_cell_measurement_theta_min 3.9914
_cell_volume 3153.9(3)
_computing_cell_refinement
;
CrysAlisPro, Oxford Diffraction Ltd.,
Version 1.171.34.44 (release 25-10-2010 CrysAlis171 .NET)
(compiled Oct 25 2010,18:11:34)
;
_computing_data_collection
;
CrysAlisPro, Oxford Diffraction Ltd.,
Version 1.171.34.44 (release 25-10-2010 CrysAlis171 .NET)
(compiled Oct 25 2010,18:11:34)
;
_computing_data_reduction
;
CrysAlisPro, Oxford Diffraction Ltd.,
Version 1.171.34.44 (release 25-10-2010 CrysAlis171 .NET)
(compiled Oct 25 2010,18:11:34)
;
_computing_molecular_graphics
;
O. V. Dolomanov, L. J. Bourhis, R. J. Gildea, J. A. K. Howard and H. Puschmann,
OLEX2: a complete structure solution, refinement and analysis program.
J. Appl. Cryst. (2009). 42, 339-341.
;
_computing_publication_material
;
O. V. Dolomanov, L. J. Bourhis, R. J. Gildea, J. A. K. Howard and H. Puschmann,
OLEX2: a complete structure solution, refinement and analysis program.
J. Appl. Cryst. (2009). 42, 339-341.
;
_computing_structure_refinement 'SHELXL-97 (Sheldrick, 1997)'
_computing_structure_solution 'SHELXS-97 (Sheldrick, 1990)'
_diffrn_ambient_temperature 133(2)
_diffrn_detector_area_resol_mean 16.1270
_diffrn_measured_fraction_theta_full 0.998
_diffrn_measured_fraction_theta_max 0.998
_diffrn_measurement_details
;
  1 omega   25.00   50.00   1.0000    4.0000
omega____ theta____ kappa____ phi______ frames
    -        0.0000   37.0000  -60.0000 25

  2 omega  -20.00   20.00   1.0000    4.0000
omega____ theta____ kappa____ phi______ frames
    -        0.0000   37.0000  -60.0000 40

  3 omega   -3.00   40.00   1.0000    4.0000
omega____ theta____ kappa____ phi______ frames
    -        0.0000 -105.0000  132.0000 43

  4 omega -112.00  -19.00   1.0000   16.0000
omega____ theta____ kappa____ phi______ frames
    -      -55.0000  125.0000 -120.0000 93

  5 omega   41.00  121.00   1.0000   16.0000
omega____ theta____ kappa____ phi______ frames
    -       55.0000   77.0000   90.0000 80

  6 omega   89.00  114.00   1.0000   16.0000
omega____ theta____ kappa____ phi______ frames
    -       55.0000   77.0000   60.0000 25

  7 omega   31.00   57.00   1.0000   16.0000
omega____ theta____ kappa____ phi______ frames
    -       55.0000   77.0000   60.0000 26

  8 omega  -83.00    1.00   1.0000   32.0000
omega____ theta____ kappa____ phi______ frames
    -      -64.0000   50.0000 -120.0000 84

  9 omega   44.00   70.00   1.0000   32.0000
omega____ theta____ kappa____ phi______ frames
    -      110.0000  -25.0000    0.0000 26

 10 omega   37.00   62.00   1.0000   32.0000
omega____ theta____ kappa____ phi______ frames
    -      110.0000  -25.0000   30.0000 25

 11 omega   39.00   69.00   1.0000   32.0000
omega____ theta____ kappa____ phi______ frames
    -      110.0000  -25.0000   90.0000 30

 12 omega   43.00   81.00   1.0000   32.0000
omega____ theta____ kappa____ phi______ frames
    -      110.0000  -50.0000  120.0000 38

 13 omega   40.00   65.00   1.0000   32.0000
omega____ theta____ kappa____ phi______ frames
    -      110.0000  -50.0000    0.0000 25

 14 omega   46.00   77.00   1.0000   32.0000
omega____ theta____ kappa____ phi______ frames
    -      110.0000  -50.0000  -60.0000 31

 15 omega   41.00   68.00   1.0000   32.0000
omega____ theta____ kappa____ phi______ frames
    -      110.0000  -50.0000 -120.0000 27

 16 omega   37.00   62.00   1.0000   32.0000
omega____ theta____ kappa____ phi______ frames
    -      110.0000  -25.0000 -150.0000 25

 17 omega   37.00   62.00   1.0000   32.0000
omega____ theta____ kappa____ phi______ frames
    -      110.0000  -25.0000  120.0000 25

 18 omega   40.00   65.00   1.0000   32.0000
omega____ theta____ kappa____ phi______ frames
    -      110.0000  -50.0000   30.0000 25

 19 omega   88.00  173.00   1.0000   32.0000
omega____ theta____ kappa____ phi______ frames
    -      110.0000   50.0000   30.0000 85

 20 omega   43.00  146.00   1.0000   32.0000
omega____ theta____ kappa____ phi______ frames
    -      110.0000  -88.0000 -110.0000 103

 21 omega  125.00  178.00   1.0000   32.0000
omega____ theta____ kappa____ phi______ frames
    -      110.0000   50.0000  120.0000 53

 22 omega   89.00  127.00   1.0000   32.0000
omega____ theta____ kappa____ phi______ frames
    -      110.0000  -80.0000  -54.0000 38
;
_diffrn_measurement_device_type 'Xcalibur, Sapphire3, Gemini ultra'
_diffrn_measurement_method '\w scans'
_diffrn_orient_matrix_UB_11 0.0364883000
_diffrn_orient_matrix_UB_12 -0.0605448000
_diffrn_orient_matrix_UB_13 0.0166124000
_diffrn_orient_matrix_UB_21 0.0300803000
_diffrn_orient_matrix_UB_22 0.0033105000
_diffrn_orient_matrix_UB_23 -0.1161374000
_diffrn_orient_matrix_UB_31 0.1310050000
_diffrn_orient_matrix_UB_32 0.0162807000
_diffrn_orient_matrix_UB_33 0.0865881000
_diffrn_radiation_monochromator mirror
_diffrn_radiation_type 'Cu K\a'
_diffrn_radiation_wavelength 1.5418
_diffrn_reflns_av_R_equivalents 0.0153
_diffrn_reflns_av_unetI/netI 0.0175
_diffrn_reflns_limit_h_max 12
_diffrn_reflns_limit_h_min -14
_diffrn_reflns_limit_k_max 29
_diffrn_reflns_limit_k_min -27
_diffrn_reflns_limit_l_max 13
_diffrn_reflns_limit_l_min -13
_diffrn_reflns_number 12719
_diffrn_reflns_theta_full 67.00
_diffrn_reflns_theta_max 67.00
_diffrn_reflns_theta_min 3.99
_diffrn_source 'Enhance Ultra (Cu) x-ray Source'
_exptl_absorpt_coefficient_mu 2.904
_exptl_absorpt_correction_T_max 1.00000
_exptl_absorpt_correction_T_min 0.79781
_exptl_absorpt_correction_type multi-scan
_exptl_absorpt_process_details
;
CrysAlisPro, Oxford Diffraction Ltd.,
Version 1.171.34.44 (release 25-10-2010 CrysAlis171 .NET)
(compiled Oct 25 2010,18:11:34)
empirical absorption correction using spherical harmonics,
 implemented in SCALE3 ABSPACK scaling algorithm.
;
_exptl_crystal_colour yellow
_exptl_crystal_colour_primary yellow
_exptl_crystal_density_diffrn 1.375
_exptl_crystal_description 'rect. Prism'
_exptl_crystal_F_000 1360
_exptl_crystal_size_max 0.3
_exptl_crystal_size_mid 0.15
_exptl_crystal_size_min 0.05
_refine_diff_density_max 0.660
_refine_diff_density_min -0.471
_refine_diff_density_rms 0.048
_refine_ls_extinction_method none
_refine_ls_goodness_of_fit_ref 1.047
_refine_ls_hydrogen_treatment constr
_refine_ls_matrix_type full
_refine_ls_number_parameters 385
_refine_ls_number_reflns 5617
_refine_ls_number_restraints 0
_refine_ls_restrained_S_all 1.047
_refine_ls_R_factor_all 0.0305
_refine_ls_R_factor_gt 0.0291
_refine_ls_shift/su_max 0.001
_refine_ls_shift/su_mean 0.000
_refine_ls_structure_factor_coef Fsqd
_refine_ls_weighting_details 'calc w=1/[\s^2^(Fo^2^)+(0.0366P)^2^+2.2140P] where P=(Fo^2^+2Fc^2^)/3'
_refine_ls_weighting_scheme calc
_refine_ls_wR_factor_gt 0.0754
_refine_ls_wR_factor_ref 0.0762
_reflns_number_gt 5355
_reflns_number_total 5617
_reflns_threshold_expression >2sigma(I)
_cod_data_source_file ic400692x_si_002_2.cif
_cod_data_source_block 032211a_daiwah_Complex-7
_cod_database_code 4335218
_reflns_odcompleteness_completeness 99.80
_reflns_odcompleteness_iscentric 1
_reflns_odcompleteness_theta 68.13

loop_
_space_group_symop_id
_space_group_symop_operation_xyz
1 'x, y, z'
2 '-x, y+1/2, -z+1/2'
3 '-x, -y, -z'
4 'x, -y-1/2, z-1/2'

loop_
_atom_site_label
_atom_site_type_symbol
_atom_site_fract_x
_atom_site_fract_y
_atom_site_fract_z
_atom_site_U_iso_or_equiv
_atom_site_adp_type
_atom_site_occupancy
_atom_site_symmetry_multiplicity
_atom_site_calc_flag
_atom_site_refinement_flags
Zn1 Zn -0.013722(18) 0.540293(8) 0.393355(19) 0.01563(7) Uani 1 1 d .
Cl1 Cl 0.67180(7) 0.32845(3) 0.03674(6) 0.0659(2) Uani 1 1 d .
Cl2 Cl 0.54009(5) 0.42621(3) 0.04848(6) 0.06093(18) Uani 1 1 d .
O1 O 0.12173(9) 0.50703(4) 0.54890(10) 0.0167(2) Uani 1 1 d .
O2 O -0.01856(10) 0.61366(5) 0.45425(11) 0.0214(2) Uani 1 1 d .
N1 N 0.04228(12) 0.48965(5) 0.28409(12) 0.0166(3) Uani 1 1 d .
N2 N -0.12935(12) 0.56405(5) 0.21221(12) 0.0174(3) Uani 1 1 d .
C1 C 0.22346(14) 0.48411(6) 0.55560(15) 0.0161(3) Uani 1 1 d .
C2 C 0.32128(15) 0.47850(7) 0.67431(16) 0.0192(3) Uani 1 1 d .
H2 H 0.3138 0.4920 0.7474 0.023 Uiso 1 1 calc R
C3 C 0.42799(15) 0.45384(7) 0.68779(16) 0.0198(3) Uani 1 1 d .
H3 H 0.4915 0.4501 0.7699 0.024 Uiso 1 1 calc R
C4 C 0.44433(14) 0.43427(6) 0.58242(16) 0.0184(3) Uani 1 1 d .
C5 C 0.34906(14) 0.44035(6) 0.46480(15) 0.0183(3) Uani 1 1 d .
H5 H 0.3586 0.4277 0.3922 0.022 Uiso 1 1 calc R
C6 C 0.23845(14) 0.46451(6) 0.44832(15) 0.0172(3) Uani 1 1 d .
C7 C 0.14652(14) 0.46646(6) 0.32030(15) 0.0175(3) Uani 1 1 d .
H7 H 0.1643 0.4491 0.2569 0.021 Uiso 1 1 calc R
C8 C -0.04419(14) 0.48624(6) 0.15686(15) 0.0174(3) Uani 1 1 d .
C9 C -0.04521(15) 0.44574(7) 0.07209(16) 0.0217(3) Uani 1 1 d .
H9 H 0.0163 0.4187 0.0982 0.026 Uiso 1 1 calc R
C10 C -0.13526(16) 0.44469(7) -0.04985(17) 0.0247(4) Uani 1 1 d .
H10 H -0.1344 0.4175 -0.1077 0.030 Uiso 1 1 calc R
C11 C -0.22696(15) 0.48340(7) -0.08761(16) 0.0245(4) Uani 1 1 d .
H11 H -0.2890 0.4823 -0.1711 0.029 Uiso 1 1 calc R
C12 C -0.22854(15) 0.52353(7) -0.00442(16) 0.0213(3) Uani 1 1 d .
H12 H -0.2918 0.5497 -0.0310 0.026 Uiso 1 1 calc R
C13 C -0.13742(14) 0.52573(7) 0.11849(15) 0.0176(3) Uani 1 1 d .
C14 C -0.19639(15) 0.60746(7) 0.18798(15) 0.0201(3) Uani 1 1 d .
H14 H -0.2539 0.6123 0.1031 0.024 Uiso 1 1 calc R
C15 C -0.19180(15) 0.64854(7) 0.27667(16) 0.0200(3) Uani 1 1 d .
C16 C -0.27911(15) 0.69061(7) 0.22829(16) 0.0228(3) Uani 1 1 d .
H16 H -0.3393 0.6875 0.1441 0.027 Uiso 1 1 calc R
C17 C -0.28029(15) 0.73549(7) 0.29794(17) 0.0224(3) Uani 1 1 d .
C18 C -0.18931(15) 0.73764(7) 0.42278(16) 0.0219(3) Uani 1 1 d .
H18 H -0.1889 0.7682 0.4732 0.026 Uiso 1 1 calc R
C19 C -0.10082(15) 0.69849(7) 0.47695(16) 0.0199(3) Uani 1 1 d .
C20 C -0.10091(14) 0.65120(6) 0.40404(16) 0.0185(3) Uani 1 1 d .
C21 C 0.55856(14) 0.40744(6) 0.59659(16) 0.0187(3) Uani 1 1 d .
C22 C 0.61651(15) 0.37087(7) 0.69509(16) 0.0232(4) Uani 1 1 d .
H22 H 0.5834 0.3637 0.7546 0.028 Uiso 1 1 calc R
C23 C 0.72199(16) 0.34472(7) 0.70744(17) 0.0276(4) Uani 1 1 d .
H23 H 0.7598 0.3194 0.7742 0.033 Uiso 1 1 calc R
C24 C 0.77234(16) 0.35551(7) 0.62227(18) 0.0280(4) Uani 1 1 d .
H24 H 0.8453 0.3381 0.6314 0.034 Uiso 1 1 calc R
C25 C 0.71532(16) 0.39181(7) 0.52396(18) 0.0248(4) Uani 1 1 d .
H25 H 0.7491 0.3992 0.4652 0.030 Uiso 1 1 calc R
C26 C 0.60936(15) 0.41744(7) 0.51086(16) 0.0210(3) Uani 1 1 d .
H26 H 0.5709 0.4421 0.4428 0.025 Uiso 1 1 calc R
C27 C -0.00255(15) 0.70539(7) 0.61224(16) 0.0220(3) Uani 1 1 d .
C28 C 0.12251(16) 0.70819(8) 0.60910(18) 0.0272(4) Uani 1 1 d .
H28A H 0.1389 0.6738 0.5763 0.041 Uiso 1 1 calc R
H28B H 0.1845 0.7143 0.6949 0.041 Uiso 1 1 calc R
H28C H 0.1238 0.7382 0.5541 0.041 Uiso 1 1 calc R
C29 C -0.00641(17) 0.65763(8) 0.69628(17) 0.0290(4) Uani 1 1 d .
H29A H -0.0868 0.6557 0.6965 0.044 Uiso 1 1 calc R
H29B H 0.0545 0.6633 0.7829 0.044 Uiso 1 1 calc R
H29C H 0.0106 0.6235 0.6630 0.044 Uiso 1 1 calc R
C30 C -0.01878(17) 0.75777(8) 0.67532(18) 0.0301(4) Uani 1 1 d .
H30A H -0.0153 0.7894 0.6253 0.045 Uiso 1 1 calc R
H30B H 0.0458 0.7605 0.7609 0.045 Uiso 1 1 calc R
H30C H -0.0973 0.7570 0.6801 0.045 Uiso 1 1 calc R
C31 C -0.37520(16) 0.78088(7) 0.24349(17) 0.0260(4) Uani 1 1 d .
C32 C -0.3316(3) 0.83459(9) 0.3124(2) 0.0567(7) Uani 1 1 d .
H32A H -0.2534 0.8441 0.3124 0.085 Uiso 1 1 calc R
H32B H -0.3228 0.8311 0.3998 0.085 Uiso 1 1 calc R
H32C H -0.3906 0.8633 0.2694 0.085 Uiso 1 1 calc R
C33 C -0.4927(2) 0.76362(11) 0.2514(3) 0.0572(7) Uani 1 1 d .
H33A H -0.4787 0.7597 0.3403 0.086 Uiso 1 1 calc R
H33B H -0.5198 0.7287 0.2077 0.086 Uiso 1 1 calc R
H33C H -0.5548 0.7914 0.2111 0.086 Uiso 1 1 calc R
C34 C -0.4041(2) 0.79059(9) 0.1044(2) 0.0469(6) Uani 1 1 d .
H34A H -0.4643 0.8197 0.0715 0.070 Uiso 1 1 calc R
H34B H -0.4364 0.7570 0.0564 0.070 Uiso 1 1 calc R
H34C H -0.3303 0.8012 0.0957 0.070 Uiso 1 1 calc R
C35 C 0.6769(2) 0.38936(11) 0.1172(2) 0.0506(6) Uani 1 1 d .
H35A H 0.7436 0.4123 0.1167 0.061 Uiso 1 1 calc R
H35B H 0.6941 0.3810 0.2064 0.061 Uiso 1 1 calc R

loop_
_atom_site_aniso_label
_atom_site_aniso_U_11
_atom_site_aniso_U_22
_atom_site_aniso_U_33
_atom_site_aniso_U_23
_atom_site_aniso_U_13
_atom_site_aniso_U_12
Zn1 0.01443(12) 0.01612(12) 0.01678(12) 0.00103(8) 0.00694(9) 0.00229(8)
Cl1 0.0737(5) 0.0594(4) 0.0428(3) -0.0037(3) 0.0025(3) -0.0049(3)
Cl2 0.0333(3) 0.0900(5) 0.0527(3) 0.0012(3) 0.0111(3) 0.0008(3)
O1 0.0130(5) 0.0187(5) 0.0193(5) 0.0020(4) 0.0078(4) 0.0023(4)
O2 0.0196(6) 0.0170(5) 0.0233(6) -0.0015(5) 0.0047(5) 0.0037(4)
N1 0.0153(6) 0.0167(6) 0.0178(6) -0.0003(5) 0.0068(5) 0.0000(5)
N2 0.0163(6) 0.0184(7) 0.0179(6) 0.0004(5) 0.0074(5) 0.0002(5)
C1 0.0130(7) 0.0144(7) 0.0220(8) 0.0014(6) 0.0084(6) -0.0008(6)
C2 0.0170(8) 0.0215(8) 0.0206(8) -0.0009(6) 0.0092(7) -0.0015(6)
C3 0.0148(8) 0.0228(8) 0.0193(8) 0.0023(6) 0.0048(6) -0.0006(6)
C4 0.0149(8) 0.0156(7) 0.0252(8) 0.0008(6) 0.0088(7) -0.0009(6)
C5 0.0178(8) 0.0168(7) 0.0219(8) -0.0011(6) 0.0098(7) 0.0002(6)
C6 0.0152(8) 0.0147(7) 0.0219(8) 0.0006(6) 0.0081(7) -0.0004(6)
C7 0.0176(8) 0.0162(7) 0.0205(8) -0.0018(6) 0.0096(7) -0.0001(6)
C8 0.0153(7) 0.0199(8) 0.0178(8) 0.0005(6) 0.0079(6) -0.0019(6)
C9 0.0192(8) 0.0220(8) 0.0243(9) -0.0015(7) 0.0094(7) 0.0000(7)
C10 0.0247(9) 0.0266(9) 0.0234(9) -0.0066(7) 0.0106(7) -0.0044(7)
C11 0.0193(8) 0.0311(9) 0.0199(8) -0.0018(7) 0.0051(7) -0.0041(7)
C12 0.0163(8) 0.0249(8) 0.0216(8) 0.0022(7) 0.0068(7) 0.0013(7)
C13 0.0171(8) 0.0188(7) 0.0188(8) 0.0007(6) 0.0093(6) -0.0022(6)
C14 0.0183(8) 0.0205(8) 0.0190(8) 0.0035(6) 0.0052(6) 0.0009(6)
C15 0.0199(8) 0.0170(8) 0.0235(8) 0.0021(6) 0.0094(7) 0.0005(6)
C16 0.0214(8) 0.0221(8) 0.0225(8) 0.0030(7) 0.0067(7) 0.0026(7)
C17 0.0226(8) 0.0182(8) 0.0280(9) 0.0041(7) 0.0120(7) 0.0027(7)
C18 0.0232(8) 0.0170(8) 0.0274(9) -0.0006(7) 0.0123(7) 0.0004(6)
C19 0.0188(8) 0.0174(8) 0.0243(8) 0.0003(6) 0.0096(7) -0.0018(6)
C20 0.0164(7) 0.0159(7) 0.0241(8) 0.0023(6) 0.0093(7) 0.0001(6)
C21 0.0144(8) 0.0159(7) 0.0235(8) -0.0034(6) 0.0057(6) -0.0015(6)
C22 0.0224(8) 0.0227(8) 0.0238(8) 0.0005(7) 0.0090(7) 0.0019(7)
C23 0.0248(9) 0.0244(9) 0.0277(9) 0.0021(7) 0.0053(7) 0.0082(7)
C24 0.0191(8) 0.0264(9) 0.0369(10) -0.0018(8) 0.0100(8) 0.0067(7)
C25 0.0224(9) 0.0213(8) 0.0351(10) -0.0012(7) 0.0163(8) 0.0004(7)
C26 0.0188(8) 0.0164(8) 0.0274(9) 0.0013(6) 0.0093(7) 0.0003(6)
C27 0.0203(8) 0.0194(8) 0.0246(9) -0.0032(7) 0.0078(7) -0.0001(6)
C28 0.0208(9) 0.0275(9) 0.0309(9) -0.0051(7) 0.0082(7) -0.0019(7)
C29 0.0299(10) 0.0298(9) 0.0243(9) -0.0003(7) 0.0082(8) -0.0034(8)
C30 0.0279(9) 0.0275(9) 0.0311(10) -0.0088(8) 0.0086(8) 0.0006(7)
C31 0.0276(9) 0.0209(8) 0.0293(9) 0.0041(7) 0.0118(8) 0.0078(7)
C32 0.0650(16) 0.0255(11) 0.0504(14) -0.0044(10) -0.0051(12) 0.0216(11)
C33 0.0412(13) 0.0551(15) 0.0854(19) 0.0350(14) 0.0363(13) 0.0226(11)
C34 0.0671(16) 0.0360(11) 0.0365(12) 0.0134(9) 0.0204(11) 0.0281(11)
C35 0.0367(12) 0.0592(15) 0.0421(12) 0.0005(11) 0.0026(10) -0.0064(11)

loop_
_atom_type_symbol
_atom_type_description
_atom_type_scat_dispersion_real
_atom_type_scat_dispersion_imag
_atom_type_scat_source
C C 0.0181 0.0091 'International Tables Vol C Tables 4.2.6.8 and 6.1.1.4'
H H 0.0000 0.0000 'International Tables Vol C Tables 4.2.6.8 and 6.1.1.4'
N N 0.0311 0.0180 'International Tables Vol C Tables 4.2.6.8 and 6.1.1.4'
O O 0.0492 0.0322 'International Tables Vol C Tables 4.2.6.8 and 6.1.1.4'
Zn Zn -1.5491 0.6778 'International Tables Vol C Tables 4.2.6.8 and 6.1.1.4'
Cl Cl 0.3639 0.7018 'International Tables Vol C Tables 4.2.6.8 and 6.1.1.4'

loop_
_geom_angle_atom_site_label_1
_geom_angle_atom_site_label_2
_geom_angle_atom_site_label_3
_geom_angle
_geom_angle_site_symmetry_1
_geom_angle_site_symmetry_3
O1 Zn1 Zn1 41.71(3) . 3_566
O1 Zn1 Zn1 41.18(3) 3_566 3_566
O1 Zn1 O1 82.89(4) . 3_566
O1 Zn1 N1 87.29(5) . .
O1 Zn1 N1 106.06(5) 3_566 .
O1 Zn1 N2 103.49(5) 3_566 .
O1 Zn1 N2 165.75(5) . .
O2 Zn1 Zn1 108.14(4) . 3_566
O2 Zn1 O1 100.57(5) . .
O2 Zn1 O1 106.43(5) . 3_566
O2 Zn1 N1 147.27(5) . .
O2 Zn1 N2 89.93(5) . .
N1 Zn1 Zn1 98.87(4) . 3_566
N2 Zn1 Zn1 143.09(4) . 3_566
N2 Zn1 N1 78.73(5) . .
Zn1 O1 Zn1 97.11(4) . 3_566
C1 O1 Zn1 116.46(9) . 3_566
C1 O1 Zn1 127.50(10) . .
C20 O2 Zn1 128.61(10) . .
C7 N1 Zn1 126.20(11) . .
C7 N1 C8 121.13(14) . .
C8 N1 Zn1 112.46(10) . .
C13 N2 Zn1 113.38(10) . .
C14 N2 Zn1 123.44(11) . .
C14 N2 C13 122.90(14) . .
O1 C1 C2 119.09(14) . .
O1 C1 C6 123.26(14) . .
C2 C1 C6 117.65(14) . .
C1 C2 H2 119.1 . .
C3 C2 C1 121.81(15) . .
C3 C2 H2 119.1 . .
C2 C3 H3 119.4 . .
C2 C3 C4 121.22(15) . .
C4 C3 H3 119.4 . .
C3 C4 C21 121.38(15) . .
C5 C4 C3 117.37(14) . .
C5 C4 C21 121.24(15) . .
C4 C5 H5 118.7 . .
C4 C5 C6 122.69(15) . .
C6 C5 H5 118.7 . .
C1 C6 C7 124.56(14) . .
C5 C6 C1 119.24(15) . .
C5 C6 C7 116.19(14) . .
N1 C7 C6 125.88(15) . .
N1 C7 H7 117.1 . .
C6 C7 H7 117.1 . .
C9 C8 N1 124.30(15) . .
C9 C8 C13 119.62(15) . .
C13 C8 N1 116.01(14) . .
C8 C9 H9 119.8 . .
C10 C9 C8 120.43(16) . .
C10 C9 H9 119.8 . .
C9 C10 H10 120.0 . .
C9 C10 C11 120.00(16) . .
C11 C10 H10 120.0 . .
C10 C11 H11 119.7 . .
C12 C11 C10 120.50(16) . .
C12 C11 H11 119.7 . .
C11 C12 H12 119.8 . .
C11 C12 C13 120.31(15) . .
C13 C12 H12 119.8 . .
N2 C13 C8 115.06(14) . .
C12 C13 N2 125.81(15) . .
C12 C13 C8 119.12(15) . .
N2 C14 H14 116.9 . .
N2 C14 C15 126.20(15) . .
C15 C14 H14 116.9 . .
C14 C15 C20 124.03(15) . .
C16 C15 C14 115.48(15) . .
C16 C15 C20 120.32(15) . .
C15 C16 H16 118.6 . .
C17 C16 C15 122.73(16) . .
C17 C16 H16 118.6 . .
C16 C17 C18 116.11(15) . .
C16 C17 C31 121.97(16) . .
C18 C17 C31 121.93(15) . .
C17 C18 H18 117.6 . .
C19 C18 C17 124.78(16) . .
C19 C18 H18 117.6 . .
C18 C19 C20 118.88(15) . .
C18 C19 C27 121.04(15) . .
C20 C19 C27 120.08(14) . .
O2 C20 C15 123.23(15) . .
O2 C20 C19 119.59(15) . .
C15 C20 C19 117.16(14) . .
C22 C21 C4 120.50(15) . .
C22 C21 C26 118.45(15) . .
C26 C21 C4 121.04(15) . .
C21 C22 H22 119.6 . .
C23 C22 C21 120.87(16) . .
C23 C22 H22 119.6 . .
C22 C23 H23 120.0 . .
C22 C23 C24 120.08(17) . .
C24 C23 H23 120.0 . .
C23 C24 H24 120.3 . .
C25 C24 C23 119.46(16) . .
C25 C24 H24 120.3 . .
C24 C25 H25 119.8 . .
C26 C25 C24 120.43(17) . .
C26 C25 H25 119.8 . .
C21 C26 H26 119.7 . .
C25 C26 C21 120.70(16) . .
C25 C26 H26 119.7 . .
C19 C27 C28 109.69(14) . .
C19 C27 C29 110.41(14) . .
C29 C27 C28 109.92(15) . .
C30 C27 C19 112.39(14) . .
C30 C27 C28 107.41(14) . .
C30 C27 C29 106.93(15) . .
C27 C28 H28A 109.5 . .
C27 C28 H28B 109.5 . .
C27 C28 H28C 109.5 . .
H28A C28 H28B 109.5 . .
H28A C28 H28C 109.5 . .
H28B C28 H28C 109.5 . .
C27 C29 H29A 109.5 . .
C27 C29 H29B 109.5 . .
C27 C29 H29C 109.5 . .
H29A C29 H29B 109.5 . .
H29A C29 H29C 109.5 . .
H29B C29 H29C 109.5 . .
C27 C30 H30A 109.5 . .
C27 C30 H30B 109.5 . .
C27 C30 H30C 109.5 . .
H30A C30 H30B 109.5 . .
H30A C30 H30C 109.5 . .
H30B C30 H30C 109.5 . .
C32 C31 C17 111.95(16) . .
C32 C31 C33 109.8(2) . .
C32 C31 C34 107.42(18) . .
C33 C31 C17 109.60(15) . .
C34 C31 C17 110.62(15) . .
C34 C31 C33 107.30(19) . .
C31 C32 H32A 109.5 . .
C31 C32 H32B 109.5 . .
C31 C32 H32C 109.5 . .
H32A C32 H32B 109.5 . .
H32A C32 H32C 109.5 . .
H32B C32 H32C 109.5 . .
C31 C33 H33A 109.5 . .
C31 C33 H33B 109.5 . .
C31 C33 H33C 109.5 . .
H33A C33 H33B 109.5 . .
H33A C33 H33C 109.5 . .
H33B C33 H33C 109.5 . .
C31 C34 H34A 109.5 . .
C31 C34 H34B 109.5 . .
C31 C34 H34C 109.5 . .
H34A C34 H34B 109.5 . .
H34A C34 H34C 109.5 . .
H34B C34 H34C 109.5 . .
Cl1 C35 Cl2 112.23(13) . .
Cl1 C35 H35A 109.2 . .
Cl1 C35 H35B 109.2 . .
Cl2 C35 H35A 109.2 . .
Cl2 C35 H35B 109.2 . .
H35A C35 H35B 107.9 . .

loop_
_geom_bond_atom_site_label_1
_geom_bond_atom_site_label_2
_geom_bond_distance
_geom_bond_site_symmetry_2
Zn1 Zn1 3.0776(4) 3_566
Zn1 O1 2.0422(11) .
Zn1 O1 2.0636(11) 3_566
Zn1 O2 1.9437(11) .
Zn1 N1 2.0830(13) .
Zn1 N2 2.0700(13) .
Cl1 C35 1.750(3) .
Cl2 C35 1.766(3) .
O1 Zn1 2.0636(11) 3_566
O1 C1 1.3321(19) .
O2 C20 1.306(2) .
N1 C7 1.291(2) .
N1 C8 1.416(2) .
N2 C13 1.411(2) .
N2 C14 1.299(2) .
C1 C2 1.404(2) .
C1 C6 1.417(2) .
C2 H2 0.9500 .
C2 C3 1.381(2) .
C3 H3 0.9500 .
C3 C4 1.404(2) .
C4 C5 1.384(2) .
C4 C21 1.484(2) .
C5 H5 0.9500 .
C5 C6 1.409(2) .
C6 C7 1.443(2) .
C7 H7 0.9500 .
C8 C9 1.395(2) .
C8 C13 1.416(2) .
C9 H9 0.9500 .
C9 C10 1.385(2) .
C10 H10 0.9500 .
C10 C11 1.390(3) .
C11 H11 0.9500 .
C11 C12 1.385(2) .
C12 H12 0.9500 .
C12 C13 1.398(2) .
C14 H14 0.9500 .
C14 C15 1.426(2) .
C15 C16 1.419(2) .
C15 C20 1.434(2) .
C16 H16 0.9500 .
C16 C17 1.370(2) .
C17 C18 1.413(2) .
C17 C31 1.538(2) .
C18 H18 0.9500 .
C18 C19 1.384(2) .
C19 C20 1.436(2) .
C19 C27 1.538(2) .
C21 C22 1.393(2) .
C21 C26 1.395(2) .
C22 H22 0.9500 .
C22 C23 1.388(2) .
C23 H23 0.9500 .
C23 C24 1.389(3) .
C24 H24 0.9500 .
C24 C25 1.386(3) .
C25 H25 0.9500 .
C25 C26 1.385(2) .
C26 H26 0.9500 .
C27 C28 1.539(2) .
C27 C29 1.538(2) .
C27 C30 1.532(2) .
C28 H28A 0.9800 .
C28 H28B 0.9800 .
C28 H28C 0.9800 .
C29 H29A 0.9800 .
C29 H29B 0.9800 .
C29 H29C 0.9800 .
C30 H30A 0.9800 .
C30 H30B 0.9800 .
C30 H30C 0.9800 .
C31 C32 1.518(3) .
C31 C33 1.530(3) .
C31 C34 1.523(3) .
C32 H32A 0.9800 .
C32 H32B 0.9800 .
C32 H32C 0.9800 .
C33 H33A 0.9800 .
C33 H33B 0.9800 .
C33 H33C 0.9800 .
C34 H34A 0.9800 .
C34 H34B 0.9800 .
C34 H34C 0.9800 .
C35 H35A 0.9900 .
C35 H35B 0.9900 .
